data_4020536
loop_
_publ_author_name
'Viktor V. Zhdankin'
'Alexey Y. Koposov'
'Dmitry N. Litvinov'
'Michael J. Ferguson'
'Robert McDonald'
'Thanh Luu'
'Rik R. Tykwinski'

_publ_section_title
;
Esters of 2-iodoxybenzoic acid (IBX-esters): hypervalent iodine
  oxidizing reagents with a pseudobenziodoxole structure
;
_journal_name_full 'Journal of Organic Chemistry'
_journal_page_first 6484
_journal_page_last 6491
_journal_paper_doi 10.1021/jo051010r
_journal_volume 70
_journal_year 2005
_chemical_formula_moiety 'C56 H68 I4 O24'
_chemical_formula_sum 'C56 H68 I4 O24'
_chemical_formula_weight 1632.70
_space_group_IT_number 33
_space_group_name_Hall 'P 2c -2n'
_space_group_name_H-M_alt 'P n a 21'
_symmetry_cell_setting orthorhombic
_symmetry_space_group_name_Hall 'P 2c -2n'
_symmetry_space_group_name_H-M 'P n a 21'
_cell_angle_alpha 90.00
_cell_angle_beta 90.00
_cell_angle_gamma 90.00
_cell_formula_units_Z 4
_cell_length_a 19.7076(11)
_cell_length_b 14.2272(8)
_cell_length_c 23.5360(13)
_cell_measurement_temperature 193(2)
_cell_volume 6599.1(6)
_diffrn_ambient_temperature 193(2)
_exptl_crystal_density_diffrn 1.643
_cod_depositor_comments
;
The following automatic conversions were performed:
'_symmetry_cell_setting' value 'Orthorhombic' changed to 'orthorhombic'
according to '/home/saulius/struct/CIF-dictionaries/cif_core.dic'
dictionary named 'cif_core.dic' version 2.4.1 from 2010-06-29.

Automatic conversion script
Id: cif_fix_enum 1527 2010-12-29 10:47:43Z saulius 
;
_cod_database_code 4020536

loop_
_symmetry_equiv_pos_as_xyz
'x, y, z'
'-x, -y, z+1/2'
'x+1/2, -y+1/2, z'
'-x+1/2, y+1/2, z+1/2'

loop_
_atom_site_label
_atom_site_type_symbol
_atom_site_fract_x
_atom_site_fract_y
_atom_site_fract_z
_atom_site_U_iso_or_equiv
_atom_site_adp_type
_atom_site_occupancy
_atom_site_symmetry_multiplicity
_atom_site_calc_flag
_atom_site_refinement_flags
_atom_site_disorder_assembly
_atom_site_disorder_group
I1 I 0.042046(19) 0.02330(3) 0.217259(19) 0.02964(11) Uani 1 1 d . . .
I2 I 0.190300(19) -0.01735(3) 0.291717(18) 0.02743(10) Uani 1 1 d . . .
I3 I 0.096444(19) 0.23018(3) 0.307819(18) 0.03126(11) Uani 1 1 d . . .
I4 I 0.139392(18) -0.22917(3) 0.204028(18) 0.02761(10) Uani 1 1 d . . .
O11 O 0.0637(2) 0.0237(3) 0.2920(2) 0.0349(11) Uani 1 1 d . . .
O12 O 0.0266(2) -0.0994(3) 0.2051(3) 0.0438(14) Uani 1 1 d . . .
O13 O -0.0207(2) 0.0577(4) 0.1203(2) 0.0527(15) Uani 1 1 d . . .
O14 O -0.1192(3) 0.1199(5) 0.0930(3) 0.0654(18) Uani 1 1 d . . .
O15 O -0.0289(3) 0.0850(4) 0.3807(3) 0.0536(15) Uani 1 1 d . . .
O16 O -0.0520(2) -0.0577(4) 0.3450(2) 0.0430(13) Uani 1 1 d . . .
O21 O 0.1653(2) -0.0174(3) 0.2179(2) 0.0313(10) Uani 1 1 d . . .
O22 O 0.2071(2) 0.1058(3) 0.3044(2) 0.0385(13) Uani 1 1 d . . .
O23 O 0.2590(3) -0.0510(4) 0.3865(2) 0.0559(16) Uani 1 1 d . . .
O24 O 0.3637(3) -0.0986(4) 0.4094(3) 0.0658(18) Uani 1 1 d . . .
O25 O 0.2462(3) -0.0938(4) 0.1296(2) 0.0460(13) Uani 1 1 d . . .
O26 O 0.2709(2) 0.0570(3) 0.1536(2) 0.0385(12) Uani 1 1 d . . .
O31 O 0.1556(2) 0.3251(3) 0.3062(3) 0.0461(14) Uani 1 1 d . . .
O32 O 0.0811(2) 0.2024(3) 0.2344(2) 0.0410(13) Uani 1 1 d . . .
O33 O 0.0724(2) 0.2604(4) 0.4171(2) 0.0495(15) Uani 1 1 d . . .
O34 O -0.0235(3) 0.2617(5) 0.4688(2) 0.0639(18) Uani 1 1 d . . .
O35 O -0.0348(3) 0.3006(4) 0.1694(2) 0.0573(16) Uani 1 1 d . . .
O36 O 0.0428(2) 0.3939(3) 0.2128(2) 0.0395(12) Uani 1 1 d . . .
O41 O 0.0799(2) -0.3223(3) 0.2094(3) 0.0405(12) Uani 1 1 d . . .
O42 O 0.1550(2) -0.1953(3) 0.2767(2) 0.0367(12) Uani 1 1 d . . .
O43 O 0.1639(2) -0.2741(4) 0.0940(2) 0.0424(13) Uani 1 1 d . . .
O44 O 0.2613(3) -0.2784(4) 0.0454(2) 0.0524(15) Uani 1 1 d . . .
O45 O 0.2689(3) -0.2890(4) 0.3463(2) 0.0515(15) Uani 1 1 d . . .
O46 O 0.1927(2) -0.3864(3) 0.3044(2) 0.0387(13) Uani 1 1 d . . .
C11 C -0.0610(3) 0.0660(5) 0.2350(3) 0.0309(16) Uani 1 1 d . . .
C12 C -0.0846(3) 0.0701(4) 0.2903(3) 0.0350(17) Uani 1 1 d . . .
C13 C -0.1510(4) 0.1038(6) 0.3000(4) 0.050(2) Uani 1 1 d . . .
H13 H -0.1677 0.1081 0.3378 0.060 Uiso 1 1 calc R . .
C14 C -0.1917(4) 0.1305(7) 0.2554(4) 0.060(2) Uani 1 1 d . . .
H14 H -0.2366 0.1521 0.2623 0.072 Uiso 1 1 calc R . .
C15 C -0.1671(3) 0.1258(5) 0.2008(4) 0.048(2) Uani 1 1 d . . .
H15 H -0.1953 0.1442 0.1701 0.058 Uiso 1 1 calc R . .
C16 C -0.1016(3) 0.0944(5) 0.1900(3) 0.0384(18) Uani 1 1 d . . .
C17 C -0.0760(4) 0.0905(6) 0.1320(3) 0.044(2) Uani 1 1 d . . .
C18 C -0.0490(4) 0.0357(5) 0.3426(3) 0.0387(18) Uani 1 1 d . . .
C21 C 0.2919(3) -0.0582(4) 0.2685(3) 0.0302(17) Uani 1 1 d . . .
C22 C 0.3375(3) -0.0819(5) 0.3122(4) 0.0377(18) Uani 1 1 d . . .
C23 C 0.4043(3) -0.1062(5) 0.2982(4) 0.050(2) Uani 1 1 d . . .
H23 H 0.4360 -0.1200 0.3275 0.060 Uiso 1 1 calc R . .
C24 C 0.4239(4) -0.1101(6) 0.2429(4) 0.054(2) Uani 1 1 d . . .
H24 H 0.4692 -0.1273 0.2338 0.065 Uiso 1 1 calc R . .
C25 C 0.3797(3) -0.0896(5) 0.2008(4) 0.044(2) Uani 1 1 d . . .
H25 H 0.3939 -0.0946 0.1623 0.053 Uiso 1 1 calc R . .
C26 C 0.3132(3) -0.0611(4) 0.2130(3) 0.0336(16) Uani 1 1 d . . .
C27 C 0.3152(4) -0.0763(5) 0.3719(4) 0.047(2) Uani 1 1 d . . .
C28 C 0.2699(4) -0.0373(5) 0.1612(3) 0.0376(18) Uani 1 1 d . . .
C31 C -0.0011(3) 0.2984(4) 0.3186(3) 0.0293(16) Uani 1 1 d . . .
C32 C -0.0381(4) 0.3233(5) 0.2704(3) 0.0352(17) Uani 1 1 d . . .
C33 C -0.1073(4) 0.3440(5) 0.2769(4) 0.043(2) Uani 1 1 d . . .
H33 H -0.1340 0.3589 0.2445 0.051 Uiso 1 1 calc R . .
C34 C -0.1368(4) 0.3429(5) 0.3300(4) 0.044(2) Uani 1 1 d . . .
H34 H -0.1837 0.3564 0.3341 0.053 Uiso 1 1 calc R . .
C35 C -0.0978(4) 0.3220(5) 0.3776(4) 0.045(2) Uani 1 1 d . . .
H35 H -0.1179 0.3239 0.4143 0.054 Uiso 1 1 calc R . .
C36 C -0.0293(4) 0.2983(5) 0.3718(3) 0.0372(18) Uani 1 1 d . . .
C37 C 0.0122(4) 0.2722(6) 0.4211(3) 0.0435(19) Uani 1 1 d . . .
C38 C -0.0105(4) 0.3351(5) 0.2115(4) 0.0384(17) Uani 1 1 d . . .
C41 C 0.2370(3) -0.2996(4) 0.1976(3) 0.0322(17) Uani 1 1 d . . .
C42 C 0.2741(4) -0.3202(4) 0.2458(3) 0.0340(17) Uani 1 1 d . . .
C43 C 0.3420(4) -0.3414(5) 0.2393(4) 0.043(2) Uani 1 1 d . . .
H43 H 0.3684 -0.3545 0.2721 0.052 Uiso 1 1 calc R . .
C44 C 0.3727(4) -0.3443(5) 0.1867(4) 0.048(2) Uani 1 1 d . . .
H44 H 0.4198 -0.3578 0.1836 0.058 Uiso 1 1 calc R . .
C45 C 0.3350(3) -0.3277(5) 0.1396(4) 0.0402(19) Uani 1 1 d . . .
H45 H 0.3554 -0.3321 0.1031 0.048 Uiso 1 1 calc R . .
C46 C 0.2669(3) -0.3044(5) 0.1441(3) 0.0338(17) Uani 1 1 d . . .
C47 C 0.2252(4) -0.2836(5) 0.0920(3) 0.0351(18) Uani 1 1 d . . .
C48 C 0.2454(4) -0.3243(5) 0.3045(4) 0.0378(18) Uani 1 1 d . . .
C51 C -0.0994(5) 0.1130(10) 0.0332(5) 0.086(4) Uani 1 1 d . . .
H51 H -0.0489 0.1146 0.0291 0.103 Uiso 1 1 calc R . .
C52 C -0.1289(8) 0.0196(13) 0.0093(6) 0.164(7) Uani 1 1 d . . .
H52A H -0.1175 0.0141 -0.0311 0.197 Uiso 1 1 calc R . .
H52B H -0.1783 0.0195 0.0139 0.197 Uiso 1 1 calc R . .
H52C H -0.1094 -0.0336 0.0302 0.197 Uiso 1 1 calc R . .
C53 C -0.1294(9) 0.1863(12) 0.0030(7) 0.203(11) Uani 1 1 d . . .
H53A H -0.1061 0.2453 0.0119 0.244 Uiso 1 1 calc R . .
H53B H -0.1773 0.1913 0.0137 0.244 Uiso 1 1 calc R . .
H53C H -0.1259 0.1737 -0.0378 0.244 Uiso 1 1 calc R . .
C54 C -0.0210(4) -0.1035(6) 0.3941(4) 0.056(2) Uani 1 1 d . . .
H54 H 0.0200 -0.0676 0.4065 0.067 Uiso 1 1 calc R . .
C55 C -0.0004(6) -0.2011(6) 0.3736(5) 0.091(4) Uani 1 1 d . . .
H55A H 0.0283 -0.1953 0.3398 0.110 Uiso 1 1 calc R . .
H55B H -0.0411 -0.2374 0.3642 0.110 Uiso 1 1 calc R . .
H55C H 0.0249 -0.2334 0.4037 0.110 Uiso 1 1 calc R . .
C56 C -0.0723(6) -0.1047(8) 0.4404(4) 0.087(3) Uani 1 1 d . . .
H56A H -0.0866 -0.0403 0.4489 0.104 Uiso 1 1 calc R . .
H56B H -0.0524 -0.1331 0.4745 0.104 Uiso 1 1 calc R . .
H56C H -0.1117 -0.1417 0.4284 0.104 Uiso 1 1 calc R . .
C61 C 0.3437(6) -0.0960(7) 0.4722(4) 0.082(4) Uani 1 1 d . . .
H61 H 0.2958 -0.1183 0.4765 0.099 Uiso 1 1 calc R . .
C62 C 0.3874(8) -0.1561(9) 0.5030(5) 0.132(6) Uani 1 1 d . . .
H62A H 0.3795 -0.1478 0.5438 0.158 Uiso 1 1 calc R . .
H62B H 0.4346 -0.1405 0.4941 0.158 Uiso 1 1 calc R . .
H62C H 0.3783 -0.2215 0.4925 0.158 Uiso 1 1 calc R . .
C63 C 0.3485(8) 0.0010(10) 0.4910(6) 0.135(6) Uani 1 1 d . . .
H63A H 0.3327 0.0059 0.5303 0.163 Uiso 1 1 calc R . .
H63B H 0.3203 0.0408 0.4665 0.163 Uiso 1 1 calc R . .
H63C H 0.3958 0.0219 0.4887 0.163 Uiso 1 1 calc R . .
C64 C 0.2272(5) 0.0927(6) 0.1082(4) 0.063(3) Uani 1 1 d . . .
H64 H 0.1867 0.0509 0.1043 0.075 Uiso 1 1 calc R . .
C65 C 0.2639(7) 0.0960(9) 0.0536(5) 0.123(5) Uani 1 1 d . . .
H65A H 0.2981 0.0460 0.0527 0.148 Uiso 1 1 calc R . .
H65B H 0.2863 0.1571 0.0495 0.148 Uiso 1 1 calc R . .
H65C H 0.2318 0.0870 0.0223 0.148 Uiso 1 1 calc R . .
C66 C 0.2045(6) 0.1882(7) 0.1276(5) 0.095(4) Uani 1 1 d . . .
H66A H 0.1887 0.1844 0.1670 0.114 Uiso 1 1 calc R . .
H66B H 0.1675 0.2103 0.1033 0.114 Uiso 1 1 calc R . .
H66C H 0.2427 0.2323 0.1253 0.114 Uiso 1 1 calc R . .
C71 C 0.0130(6) 0.2298(9) 0.5191(5) 0.079(3) Uani 1 1 d . . .
H71 H 0.0609 0.2121 0.5098 0.095 Uiso 1 1 calc R . .
C72 C 0.0103(7) 0.3007(10) 0.5609(6) 0.127(5) Uani 1 1 d . . .
H72A H 0.0430 0.3503 0.5516 0.153 Uiso 1 1 calc R . .
H72B H 0.0215 0.2738 0.5981 0.153 Uiso 1 1 calc R . .
H72C H -0.0355 0.3275 0.5621 0.153 Uiso 1 1 calc R . .
C73 C -0.0271(6) 0.1456(9) 0.5423(5) 0.114(5) Uani 1 1 d . . .
H73A H -0.0078 0.1260 0.5788 0.137 Uiso 1 1 calc R . .
H73B H -0.0246 0.0934 0.5152 0.137 Uiso 1 1 calc R . .
H73C H -0.0747 0.1638 0.5477 0.137 Uiso 1 1 calc R . .
C74 C 0.0772(4) 0.4111(5) 0.1601(3) 0.044(2) Uani 1 1 d . . .
H74 H 0.0806 0.3512 0.1381 0.052 Uiso 1 1 calc R . .
C75 C 0.0375(5) 0.4837(6) 0.1256(4) 0.056(3) Uani 1 1 d . . .
H75A H -0.0090 0.4615 0.1199 0.067 Uiso 1 1 calc R . .
H75B H 0.0595 0.4927 0.0887 0.067 Uiso 1 1 calc R . .
H75C H 0.0367 0.5436 0.1462 0.067 Uiso 1 1 calc R . .
C76 C 0.1470(4) 0.4429(7) 0.1771(4) 0.070(3) Uani 1 1 d . . .
H76A H 0.1679 0.3954 0.2017 0.084 Uiso 1 1 calc R . .
H76B H 0.1438 0.5026 0.1977 0.084 Uiso 1 1 calc R . .
H76C H 0.1749 0.4515 0.1431 0.084 Uiso 1 1 calc R . .
C81 C 0.2255(4) -0.2534(8) -0.0073(4) 0.071(3) Uani 1 1 d . . .
H81 H 0.1802 -0.2848 -0.0074 0.085 Uiso 1 1 calc R . .
C82 C 0.2671(5) -0.2921(11) -0.0557(4) 0.120(6) Uani 1 1 d . . .
H82A H 0.2770 -0.3586 -0.0487 0.144 Uiso 1 1 calc R . .
H82B H 0.3098 -0.2570 -0.0587 0.144 Uiso 1 1 calc R . .
H82C H 0.2416 -0.2858 -0.0913 0.144 Uiso 1 1 calc R . .
C83 C 0.2151(6) -0.1481(7) -0.0112(4) 0.094(4) Uani 1 1 d . . .
H83A H 0.1879 -0.1268 0.0212 0.113 Uiso 1 1 calc R . .
H83B H 0.1913 -0.1330 -0.0466 0.113 Uiso 1 1 calc R . .
H83C H 0.2592 -0.1164 -0.0107 0.113 Uiso 1 1 calc R . .
C84 C 0.1562(4) -0.3989(6) 0.3583(3) 0.046(2) Uani 1 1 d . . .
H84 H 0.1521 -0.3377 0.3790 0.055 Uiso 1 1 calc R . .
C85 C 0.0873(4) -0.4352(7) 0.3414(4) 0.059(2) Uani 1 1 d . . .
H85A H 0.0626 -0.3859 0.3210 0.070 Uiso 1 1 calc R . .
H85B H 0.0619 -0.4532 0.3755 0.070 Uiso 1 1 calc R . .
H85C H 0.0927 -0.4901 0.3167 0.070 Uiso 1 1 calc R . .
C86 C 0.1949(5) -0.4704(7) 0.3941(5) 0.077(3) Uani 1 1 d . . .
H86A H 0.2409 -0.4472 0.4014 0.093 Uiso 1 1 calc R . .
H86B H 0.1973 -0.5303 0.3737 0.093 Uiso 1 1 calc R . .
H86C H 0.1712 -0.4797 0.4303 0.093 Uiso 1 1 calc R . .

loop_
_atom_site_aniso_label
_atom_site_aniso_U_11
_atom_site_aniso_U_22
_atom_site_aniso_U_33
_atom_site_aniso_U_23
_atom_site_aniso_U_13
_atom_site_aniso_U_12
I1 0.0182(2) 0.0275(2) 0.0432(3) -0.0056(2) -0.00313(19) 0.00198(16)
I2 0.01896(19) 0.0272(2) 0.0361(2) -0.0052(2) -0.00348(18) 0.00118(16)
I3 0.0245(2) 0.0261(2) 0.0431(3) -0.0053(2) 0.00523(19) 0.00091(17)
I4 0.01962(18) 0.02459(19) 0.0386(3) -0.0019(2) -0.00193(18) 0.00038(15)
O11 0.019(2) 0.039(3) 0.047(3) -0.003(3) 0.005(2) -0.0041(19)
O12 0.023(2) 0.030(2) 0.079(4) -0.017(3) -0.005(3) 0.0007(19)
O13 0.029(3) 0.079(4) 0.050(4) -0.009(3) 0.000(3) 0.021(3)
O14 0.038(3) 0.106(5) 0.052(4) 0.018(3) -0.007(3) 0.023(3)
O15 0.058(4) 0.045(3) 0.058(4) -0.017(3) -0.011(3) 0.001(3)
O16 0.037(3) 0.038(3) 0.054(3) 0.000(3) -0.001(2) -0.008(2)
O21 0.022(2) 0.035(2) 0.037(3) -0.001(2) -0.008(2) 0.0010(18)
O22 0.027(2) 0.025(2) 0.064(4) -0.015(3) -0.004(3) 0.0009(19)
O23 0.052(4) 0.072(4) 0.044(4) -0.012(3) -0.018(3) 0.014(3)
O24 0.069(4) 0.057(4) 0.071(5) -0.005(3) -0.039(3) 0.018(3)
O25 0.055(3) 0.036(3) 0.047(3) -0.010(3) -0.002(3) 0.004(2)
O26 0.036(3) 0.025(3) 0.055(3) 0.006(2) 0.005(2) -0.006(2)
O31 0.032(3) 0.038(3) 0.068(4) -0.003(3) 0.006(3) -0.010(2)
O32 0.040(3) 0.032(3) 0.050(4) -0.004(2) 0.005(2) 0.007(2)
O33 0.031(3) 0.062(4) 0.055(4) -0.008(3) -0.007(3) 0.009(3)
O34 0.061(4) 0.098(5) 0.032(4) 0.011(3) 0.007(3) 0.043(3)
O35 0.066(4) 0.063(4) 0.043(4) -0.003(3) -0.002(3) -0.001(3)
O36 0.040(3) 0.037(3) 0.042(3) 0.003(3) 0.012(2) 0.005(2)
O41 0.026(2) 0.034(3) 0.061(4) -0.002(3) 0.001(3) -0.010(2)
O42 0.035(3) 0.031(3) 0.044(3) -0.003(2) 0.003(2) 0.002(2)
O43 0.025(3) 0.057(3) 0.045(3) -0.008(3) -0.002(2) -0.007(2)
O44 0.037(3) 0.079(4) 0.042(4) -0.017(3) 0.002(3) -0.008(3)
O45 0.050(3) 0.053(4) 0.051(4) 0.002(3) -0.018(3) -0.015(3)
O46 0.043(3) 0.027(2) 0.046(4) 0.006(2) -0.003(3) -0.005(2)
C11 0.031(4) 0.026(4) 0.036(4) -0.006(3) 0.001(3) 0.005(3)
C12 0.033(4) 0.020(3) 0.052(5) -0.006(3) 0.001(4) -0.003(3)
C13 0.033(4) 0.056(5) 0.060(6) -0.011(4) 0.013(4) -0.002(3)
C14 0.023(4) 0.086(7) 0.071(7) -0.004(5) 0.005(4) 0.006(4)
C15 0.023(4) 0.050(5) 0.071(6) 0.001(4) -0.006(4) 0.007(3)
C16 0.028(4) 0.035(4) 0.052(5) -0.008(3) -0.002(3) 0.003(3)
C17 0.029(4) 0.058(5) 0.044(5) 0.000(4) -0.005(4) 0.007(4)
C18 0.029(4) 0.032(4) 0.054(5) -0.009(4) 0.010(3) -0.003(3)
C21 0.013(3) 0.021(3) 0.057(5) -0.006(3) -0.010(3) 0.002(3)
C22 0.029(4) 0.027(4) 0.057(5) 0.005(4) -0.007(4) 0.001(3)
C23 0.021(4) 0.044(4) 0.083(7) 0.003(5) -0.004(4) 0.001(3)
C24 0.017(4) 0.053(5) 0.093(8) 0.001(5) 0.006(4) 0.005(3)
C25 0.031(4) 0.045(4) 0.057(5) 0.002(4) 0.008(4) 0.003(3)
C26 0.024(3) 0.025(3) 0.052(5) 0.000(3) 0.006(4) -0.004(3)
C27 0.043(5) 0.033(4) 0.064(6) 0.001(4) -0.028(4) -0.003(4)
C28 0.027(4) 0.039(5) 0.047(5) -0.008(4) 0.015(3) 0.001(3)
C31 0.020(3) 0.022(3) 0.046(5) -0.008(3) 0.002(3) 0.002(3)
C32 0.033(4) 0.024(4) 0.049(5) 0.005(3) 0.005(3) -0.004(3)
C33 0.038(5) 0.029(4) 0.061(6) 0.009(4) -0.003(4) 0.004(3)
C34 0.040(5) 0.038(4) 0.055(5) 0.011(4) 0.014(4) 0.018(4)
C35 0.039(5) 0.044(5) 0.053(5) 0.005(4) 0.022(4) 0.017(4)
C36 0.033(4) 0.034(4) 0.045(5) 0.002(3) 0.009(3) 0.007(3)
C37 0.047(5) 0.047(5) 0.037(5) -0.009(4) -0.004(4) 0.006(4)
C38 0.043(4) 0.031(4) 0.041(5) 0.004(4) 0.000(4) 0.008(3)
C41 0.023(3) 0.025(3) 0.048(5) 0.002(3) -0.005(3) 0.001(3)
C42 0.037(4) 0.017(3) 0.048(5) 0.005(3) -0.015(4) 0.003(3)
C43 0.024(4) 0.036(4) 0.069(6) 0.009(4) -0.020(4) 0.004(3)
C44 0.020(4) 0.040(5) 0.085(7) 0.003(4) 0.001(4) 0.004(3)
C45 0.023(4) 0.030(4) 0.068(6) -0.008(4) 0.005(4) 0.003(3)
C46 0.021(4) 0.026(4) 0.055(5) -0.006(3) 0.002(3) -0.004(3)
C47 0.033(4) 0.036(4) 0.036(5) -0.012(3) 0.005(3) -0.010(3)
C48 0.035(4) 0.030(4) 0.049(5) 0.005(4) -0.008(4) 0.000(3)
C51 0.054(6) 0.156(12) 0.047(6) 0.017(7) 0.001(5) 0.036(7)
C52 0.182(17) 0.23(2) 0.083(11) -0.014(12) -0.023(11) -0.022(15)
C53 0.29(2) 0.186(18) 0.134(14) 0.088(13) 0.099(15) 0.147(17)
C54 0.057(6) 0.039(5) 0.072(6) 0.010(4) -0.018(5) -0.012(4)
C55 0.122(10) 0.038(6) 0.114(10) 0.007(6) -0.040(8) -0.001(5)
C56 0.096(8) 0.092(8) 0.072(8) 0.035(6) 0.006(6) -0.014(6)
C61 0.117(9) 0.064(7) 0.065(7) -0.025(6) -0.054(7) 0.017(6)
C62 0.264(19) 0.085(9) 0.046(7) -0.003(6) -0.008(9) 0.041(10)
C63 0.183(16) 0.134(13) 0.089(10) 0.032(10) -0.045(10) 0.004(11)
C64 0.095(8) 0.047(5) 0.046(6) 0.011(4) 0.006(5) -0.003(5)
C65 0.191(15) 0.104(10) 0.074(9) 0.022(7) 0.028(9) 0.018(10)
C66 0.134(10) 0.047(6) 0.104(9) 0.009(6) -0.015(8) 0.027(6)
C71 0.098(8) 0.093(8) 0.048(7) 0.000(6) -0.004(6) 0.063(7)
C72 0.129(12) 0.141(12) 0.111(12) -0.033(10) -0.048(9) 0.037(9)
C73 0.137(12) 0.126(11) 0.081(9) 0.036(8) -0.002(8) 0.046(9)
C74 0.061(5) 0.031(4) 0.039(5) 0.001(3) 0.017(4) 0.012(4)
C75 0.077(7) 0.053(5) 0.038(5) 0.014(4) 0.012(4) 0.023(5)
C76 0.055(6) 0.083(7) 0.072(7) 0.022(6) 0.025(5) -0.003(5)
C81 0.045(5) 0.131(10) 0.037(6) -0.019(6) 0.003(4) -0.032(6)
C82 0.051(6) 0.277(18) 0.032(6) -0.024(8) 0.015(5) -0.050(8)
C83 0.146(11) 0.082(8) 0.054(7) 0.019(6) -0.028(7) -0.042(7)
C84 0.050(5) 0.049(5) 0.038(5) 0.001(4) 0.002(4) 0.002(4)
C85 0.058(6) 0.055(6) 0.063(6) 0.009(5) 0.005(5) 0.000(4)
C86 0.084(8) 0.078(7) 0.069(7) 0.034(6) 0.001(6) -0.006(6)

loop_
_geom_bond_atom_site_label_1
_geom_bond_atom_site_label_2
_geom_bond_distance
_geom_bond_site_symmetry_2
_geom_bond_publ_flag
I1 O12 1.795(4) . ?
I1 O11 1.811(5) . ?
I1 C11 2.161(6) . ?
I1 O21 2.497(4) . ?
I1 O13 2.641(5) . ?
I1 O32 2.692(5) . ?
I2 O21 1.805(5) . ?
I2 O22 1.808(4) . ?
I2 C21 2.156(6) . ?
I2 O11 2.562(4) . ?
I2 O42 2.649(5) . ?
I2 O23 2.653(6) . ?
I3 O31 1.784(4) . ?
I3 O32 1.798(5) . ?
I3 C31 2.169(6) . ?
I3 O33 2.650(6) . ?
I3 O22 2.809(4) . ?
I3 O11 3.031(4) . ?
I4 O41 1.774(4) . ?
I4 O42 1.804(5) . ?
I4 C41 2.174(6) . ?
I4 O43 2.710(5) . ?
I4 O12 2.890(4) . ?
I4 O21 3.074(4) . ?
O13 C17 1.217(8) . ?
O14 C17 1.322(9) . ?
O14 C51 1.464(12) . ?
O15 C18 1.205(9) . ?
O16 C18 1.332(8) . ?
O16 C54 1.460(9) . ?
O23 C27 1.215(9) . ?
O24 C27 1.339(9) . ?
O24 C61 1.531(13) . ?
O25 C28 1.191(8) . ?
O26 C28 1.353(8) . ?
O26 C64 1.463(10) . ?
O33 C37 1.203(9) . ?
O34 C37 1.334(10) . ?
O34 C71 1.459(11) . ?
O35 C38 1.205(9) . ?
O36 C38 1.343(8) . ?
O36 C74 1.434(9) . ?
O43 C47 1.216(8) . ?
O44 C47 1.308(9) . ?
O44 C81 1.471(11) . ?
O45 C48 1.196(9) . ?
O46 C48 1.364(8) . ?
O46 C84 1.469(9) . ?
C11 C12 1.385(10) . ?
C11 C16 1.386(10) . ?
C12 C13 1.412(9) . ?
C12 C18 1.498(11) . ?
C13 C14 1.374(12) . ?
C14 C15 1.375(12) . ?
C15 C16 1.389(10) . ?
C16 C17 1.455(11) . ?
C21 C26 1.372(10) . ?
C21 C22 1.406(9) . ?
C22 C23 1.400(10) . ?
C22 C27 1.475(12) . ?
C23 C24 1.358(12) . ?
C24 C25 1.353(11) . ?
C25 C26 1.401(9) . ?
C26 C28 1.527(11) . ?
C31 C36 1.370(10) . ?
C31 C32 1.395(10) . ?
C32 C33 1.404(9) . ?
C32 C38 1.499(11) . ?
C33 C34 1.378(11) . ?
C34 C35 1.390(11) . ?
C35 C36 1.400(10) . ?
C36 C37 1.466(11) . ?
C41 C42 1.381(9) . ?
C41 C46 1.393(10) . ?
C42 C43 1.379(10) . ?
C42 C48 1.495(11) . ?
C43 C44 1.377(11) . ?
C44 C45 1.357(11) . ?
C45 C46 1.387(9) . ?
C46 C47 1.505(10) . ?
C51 C53 1.393(15) . ?
C51 C52 1.555(18) . ?
C54 C56 1.488(13) . ?
C54 C55 1.525(12) . ?
C61 C62 1.412(14) . ?
C61 C63 1.453(16) . ?
C64 C65 1.476(13) . ?
C64 C66 1.501(12) . ?
C71 C72 1.412(15) . ?
C71 C73 1.535(16) . ?
C74 C76 1.502(12) . ?
C74 C75 1.529(11) . ?
C81 C82 1.509(13) . ?
C81 C83 1.514(14) . ?
C84 C85 1.506(11) . ?
C84 C86 1.525(12) . ?

loop_
_cod_related_entry_id
_cod_related_entry_database
_cod_related_entry_code
1 ChemSpider 9352365
